data_4105646
loop_
_publ_author_name
'Fushun Liang'
'Shaoxia Lin'
'Ying Wei'

_publ_section_title
;
 Aza-Oxy-Carbanion Relay via Non-Brook Rearrangement: Efficient Synthesis
 of Furo[3,2-c]pyridinones
;
_journal_name_full 'Journal of the American Chemical Society'
_journal_page_first 1781
_journal_page_last 1783
_journal_paper_doi 10.1021/ja110870f
_journal_volume 133
_journal_year 2011
_chemical_formula_sum 'C27 H22 N2 O4'
_chemical_formula_weight 438.47
_chemical_name_systematic
;
 ?
;
_space_group_IT_number 2
_symmetry_cell_setting triclinic
_symmetry_space_group_name_Hall '-P 1'
_symmetry_space_group_name_H-M 'P -1'
_atom_sites_solution_hydrogens geom
_atom_sites_solution_primary direct
_atom_sites_solution_secondary difmap
_audit_creation_method SHELXL-97
_cell_angle_alpha 112.395(2)
_cell_angle_beta 97.263(2)
_cell_angle_gamma 111.677(2)
_cell_formula_units_Z 2
_cell_length_a 10.2580(17)
_cell_length_b 10.8760(18)
_cell_length_c 12.051(2)
_cell_measurement_temperature 293(2)
_cell_volume 1097.9(3)
_computing_cell_refinement 'SMART (Bruker, 1998)'
_computing_data_collection 'SMART (Bruker, 1998)'
_computing_data_reduction 'SAINT (Bruker, 1998)'
_computing_molecular_graphics 'SHELXTL (Bruker, 1998)'
_computing_publication_material 'SHELXTL (Bruker, 1998)'
_computing_structure_refinement 'SHELXL97 (Sheldrick, 1997)'
_computing_structure_solution 'SHELXS97 (Sheldrick, 1997)'
_diffrn_ambient_temperature 293(2)
_diffrn_measured_fraction_theta_full 0.989
_diffrn_measured_fraction_theta_max 0.902
_diffrn_radiation_monochromator graphite
_diffrn_radiation_source 'fine-focus sealed tube'
_diffrn_radiation_type MoK\a
_diffrn_radiation_wavelength 0.71069
_diffrn_reflns_av_R_equivalents 0.0217
_diffrn_reflns_av_sigmaI/netI 0.0684
_diffrn_reflns_limit_h_max 13
_diffrn_reflns_limit_h_min -13
_diffrn_reflns_limit_k_max 7
_diffrn_reflns_limit_k_min -14
_diffrn_reflns_limit_l_max 15
_diffrn_reflns_limit_l_min -14
_diffrn_reflns_number 6755
_diffrn_reflns_theta_full 25.00
_diffrn_reflns_theta_max 28.21
_diffrn_reflns_theta_min 1.92
_exptl_absorpt_coefficient_mu 0.090
_exptl_absorpt_correction_T_max 0.9875
_exptl_absorpt_correction_T_min 0.9814
_exptl_absorpt_correction_type multi-scan
_exptl_absorpt_process_details '(SADABS; Bruker, 2000)'
_exptl_crystal_colour 'light yellow'
_exptl_crystal_density_diffrn 1.326
_exptl_crystal_description block
_exptl_crystal_F_000 460
_exptl_crystal_size_max 0.21
_exptl_crystal_size_mid 0.18
_exptl_crystal_size_min 0.14
_refine_diff_density_max 0.249
_refine_diff_density_min -0.232
_refine_diff_density_rms 0.044
_refine_ls_extinction_method none
_refine_ls_goodness_of_fit_ref 1.003
_refine_ls_hydrogen_treatment mixed
_refine_ls_matrix_type full
_refine_ls_number_parameters 298
_refine_ls_number_reflns 4883
_refine_ls_number_restraints 0
_refine_ls_restrained_S_all 1.003
_refine_ls_R_factor_all 0.1246
_refine_ls_R_factor_gt 0.0553
_refine_ls_shift/su_max 0.001
_refine_ls_shift/su_mean 0.000
_refine_ls_structure_factor_coef Fsqd
_refine_ls_weighting_details 'calc w=1/[\s^2^(Fo^2^)+(0.0668P)^2^+0.0000P] where P=(Fo^2^+2Fc^2^)/3'
_refine_ls_weighting_scheme calc
_refine_ls_wR_factor_gt 0.1250
_refine_ls_wR_factor_ref 0.1532
_reflns_number_gt 2556
_reflns_number_total 4883
_reflns_threshold_expression >2sigma(I)
_cod_data_source_file ja110870f_si_002.cif
_cod_data_source_block 11
_cod_database_code 4105646

loop_
_symmetry_equiv_pos_as_xyz
'x, y, z'
'-x, -y, -z'

loop_
_atom_site_label
_atom_site_type_symbol
_atom_site_fract_x
_atom_site_fract_y
_atom_site_fract_z
_atom_site_U_iso_or_equiv
_atom_site_adp_type
_atom_site_occupancy
_atom_site_symmetry_multiplicity
_atom_site_calc_flag
_atom_site_refinement_flags
O1 O 0.18524(17) 0.79943(18) 0.49370(15) 0.0488(5) Uani 1 1 d .
N2 N 0.05658(19) 0.4281(2) 0.15139(17) 0.0366(5) Uani 1 1 d .
C5 C 0.2170(2) 0.5331(2) 0.2016(2) 0.0362(5) Uani 1 1 d .
H5 H 0.2456 0.5512 0.1326 0.043 Uiso 1 1 calc R
C21 C 0.3074(2) 0.4634(2) 0.2395(2) 0.0343(5) Uani 1 1 d .
O3 O 0.6262(2) 0.8602(2) 0.47472(19) 0.0662(6) Uani 1 1 d .
O2 O -0.16983(18) 0.3429(2) 0.17800(17) 0.0634(6) Uani 1 1 d .
C9 C 0.4653(2) 0.8301(2) 0.2553(2) 0.0400(6) Uani 1 1 d .
C6 C 0.2549(2) 0.6837(3) 0.3097(2) 0.0351(5) Uani 1 1 d .
C7 C 0.1543(3) 0.6784(3) 0.3831(2) 0.0380(6) Uani 1 1 d .
C4 C -0.0393(2) 0.4358(3) 0.2204(2) 0.0413(6) Uani 1 1 d .
C8 C 0.3720(2) 0.8103(3) 0.3369(2) 0.0408(6) Uani 1 1 d .
H8 H 0.3969 0.8929 0.4136 0.049 Uiso 1 1 calc R
C15 C 0.0086(2) 0.3024(3) 0.0297(2) 0.0377(6) Uani 1 1 d .
N1 N 0.6855(2) 0.8577(2) 0.3938(2) 0.0557(6) Uani 1 1 d .
C3 C 0.0207(2) 0.5645(3) 0.3443(2) 0.0386(6) Uani 1 1 d .
C24 C 0.4782(3) 0.3391(3) 0.3113(2) 0.0449(6) Uani 1 1 d .
C26 C 0.4257(3) 0.4640(3) 0.1969(2) 0.0464(6) Uani 1 1 d .
H26 H 0.4496 0.5061 0.1436 0.056 Uiso 1 1 calc R
C14 C 0.6119(3) 0.8558(3) 0.2803(2) 0.0443(6) Uani 1 1 d .
C10 C 0.4035(3) 0.8261(3) 0.1436(2) 0.0507(7) Uani 1 1 d .
H10 H 0.3056 0.8085 0.1229 0.061 Uiso 1 1 calc R
C20 C 0.0342(3) 0.3239(3) -0.0724(2) 0.0451(6) Uani 1 1 d .
H20 H 0.0834 0.4203 -0.0623 0.054 Uiso 1 1 calc R
C25 C 0.5103(3) 0.4025(3) 0.2325(3) 0.0512(7) Uani 1 1 d .
H25 H 0.5898 0.4044 0.2026 0.061 Uiso 1 1 calc R
O4 O 0.8060(2) 0.8596(3) 0.4033(2) 0.1006(9) Uani 1 1 d .
C2 C -0.0621(3) 0.6069(3) 0.4349(2) 0.0506(7) Uani 1 1 d .
H2A H -0.0987 0.5346 0.4660 0.061 Uiso 1 1 calc R
H2B H -0.1439 0.6171 0.3964 0.061 Uiso 1 1 calc R
C23 C 0.3603(3) 0.3406(3) 0.3558(2) 0.0475(6) Uani 1 1 d .
H23 H 0.3380 0.3004 0.4107 0.057 Uiso 1 1 calc R
C22 C 0.2754(3) 0.4006(3) 0.3201(2) 0.0442(6) Uani 1 1 d .
H22 H 0.1960 0.3990 0.3503 0.053 Uiso 1 1 calc R
C16 C -0.0627(3) 0.1576(3) 0.0131(2) 0.0509(7) Uani 1 1 d .
H16 H -0.0775 0.1414 0.0819 0.061 Uiso 1 1 calc R
C19 C -0.0133(3) 0.2020(3) -0.1906(2) 0.0541(7) Uani 1 1 d .
H19 H 0.0048 0.2170 -0.2592 0.065 Uiso 1 1 calc R
C17 C -0.1113(3) 0.0381(3) -0.1048(3) 0.0600(8) Uani 1 1 d .
H17 H -0.1616 -0.0585 -0.1157 0.072 Uiso 1 1 calc R
C1 C 0.0586(3) 0.7573(3) 0.5398(3) 0.0569(7) Uani 1 1 d .
H1A H 0.0235 0.8322 0.5597 0.068 Uiso 1 1 calc R
H1B H 0.0864 0.7489 0.6156 0.068 Uiso 1 1 calc R
C11 C 0.4824(3) 0.8473(3) 0.0629(3) 0.0651(8) Uani 1 1 d .
H11 H 0.4377 0.8436 -0.0112 0.078 Uiso 1 1 calc R
C27 C 0.5661(3) 0.2671(3) 0.3470(3) 0.0668(8) Uani 1 1 d .
H27A H 0.5277 0.2296 0.4024 0.100 Uiso 1 1 calc R
H27B H 0.6677 0.3399 0.3892 0.100 Uiso 1 1 calc R
H27C H 0.5586 0.1862 0.2722 0.100 Uiso 1 1 calc R
C12 C 0.6267(4) 0.8739(4) 0.0914(3) 0.0752(10) Uani 1 1 d .
H12 H 0.6804 0.8897 0.0372 0.090 Uiso 1 1 calc R
C13 C 0.6922(3) 0.8771(3) 0.1995(3) 0.0634(8) Uani 1 1 d .
H13 H 0.7898 0.8935 0.2184 0.076 Uiso 1 1 calc R
C18 C -0.0864(3) 0.0602(3) -0.2060(3) 0.0584(8) Uani 1 1 d .
H18 H -0.1193 -0.0212 -0.2854 0.070 Uiso 1 1 calc R

loop_
_atom_site_aniso_label
_atom_site_aniso_U_11
_atom_site_aniso_U_22
_atom_site_aniso_U_33
_atom_site_aniso_U_23
_atom_site_aniso_U_13
_atom_site_aniso_U_12
O1 0.0441(10) 0.0429(10) 0.0472(10) 0.0106(9) 0.0169(8) 0.0177(8)
N2 0.0303(10) 0.0360(11) 0.0364(11) 0.0128(9) 0.0090(8) 0.0127(9)
C5 0.0305(12) 0.0374(13) 0.0373(13) 0.0168(11) 0.0106(10) 0.0127(10)
C21 0.0321(12) 0.0276(12) 0.0334(12) 0.0083(10) 0.0093(10) 0.0104(10)
O3 0.0584(12) 0.0825(15) 0.0634(13) 0.0401(12) 0.0166(10) 0.0318(11)
O2 0.0334(10) 0.0665(13) 0.0601(12) 0.0134(10) 0.0143(9) 0.0098(9)
C9 0.0367(13) 0.0266(13) 0.0439(14) 0.0098(11) 0.0100(11) 0.0092(10)
C6 0.0311(12) 0.0358(13) 0.0383(13) 0.0164(11) 0.0092(10) 0.0163(10)
C7 0.0405(13) 0.0368(14) 0.0361(13) 0.0147(12) 0.0104(11) 0.0197(11)
C4 0.0326(13) 0.0444(15) 0.0475(15) 0.0218(13) 0.0146(11) 0.0170(11)
C8 0.0363(13) 0.0410(14) 0.0412(14) 0.0150(12) 0.0117(11) 0.0181(11)
C15 0.0328(12) 0.0378(14) 0.0361(13) 0.0129(12) 0.0060(10) 0.0157(11)
N1 0.0420(13) 0.0544(15) 0.0649(16) 0.0221(13) 0.0118(12) 0.0235(11)
C3 0.0339(12) 0.0456(15) 0.0418(14) 0.0226(12) 0.0151(10) 0.0200(11)
C24 0.0380(13) 0.0382(14) 0.0470(15) 0.0106(12) 0.0041(11) 0.0186(11)
C26 0.0442(14) 0.0476(16) 0.0532(16) 0.0250(14) 0.0215(12) 0.0227(13)
C14 0.0362(13) 0.0367(14) 0.0482(15) 0.0134(12) 0.0094(12) 0.0128(11)
C10 0.0401(14) 0.0473(16) 0.0548(16) 0.0230(14) 0.0108(12) 0.0122(12)
C20 0.0481(15) 0.0492(16) 0.0452(15) 0.0233(13) 0.0142(12) 0.0279(13)
C25 0.0392(14) 0.0559(17) 0.0604(17) 0.0225(15) 0.0195(13) 0.0268(13)
O4 0.0667(15) 0.156(3) 0.1051(19) 0.0597(19) 0.0257(13) 0.0773(17)
C2 0.0455(15) 0.0552(17) 0.0544(16) 0.0242(14) 0.0237(13) 0.0250(13)
C23 0.0474(15) 0.0477(16) 0.0509(16) 0.0260(14) 0.0138(12) 0.0224(13)
C22 0.0404(14) 0.0464(15) 0.0501(15) 0.0229(13) 0.0198(12) 0.0215(12)
C16 0.0510(15) 0.0423(16) 0.0476(16) 0.0163(13) 0.0119(12) 0.0155(12)
C19 0.0617(17) 0.073(2) 0.0394(15) 0.0246(15) 0.0153(13) 0.0439(16)
C17 0.0568(17) 0.0438(17) 0.0596(19) 0.0134(15) 0.0110(14) 0.0167(14)
C1 0.0530(16) 0.0613(19) 0.0544(16) 0.0204(15) 0.0289(14) 0.0267(15)
C11 0.0619(19) 0.062(2) 0.0525(17) 0.0261(16) 0.0114(15) 0.0127(16)
C27 0.0611(18) 0.062(2) 0.081(2) 0.0304(18) 0.0138(16) 0.0372(16)
C12 0.063(2) 0.077(2) 0.0557(19) 0.0217(17) 0.0284(16) 0.0093(17)
C13 0.0365(15) 0.067(2) 0.064(2) 0.0180(16) 0.0194(14) 0.0136(14)
C18 0.0561(17) 0.0513(19) 0.0465(17) 0.0041(15) 0.0056(13) 0.0260(15)

loop_
_atom_type_symbol
_atom_type_description
_atom_type_scat_dispersion_real
_atom_type_scat_dispersion_imag
_atom_type_scat_source
C C 0.0033 0.0016 'International Tables Vol C Tables 4.2.6.8 and 6.1.1.4'
H H 0.0000 0.0000 'International Tables Vol C Tables 4.2.6.8 and 6.1.1.4'
N N 0.0061 0.0033 'International Tables Vol C Tables 4.2.6.8 and 6.1.1.4'
O O 0.0106 0.0060 'International Tables Vol C Tables 4.2.6.8 and 6.1.1.4'

loop_
_geom_angle_atom_site_label_1
_geom_angle_atom_site_label_2
_geom_angle_atom_site_label_3
_geom_angle
C7 O1 C1 106.34(18)
C4 N2 C15 120.00(18)
C4 N2 C5 123.81(18)
C15 N2 C5 115.67(17)
N2 C5 C6 113.29(18)
N2 C5 C21 111.12(18)
C6 C5 C21 110.83(18)
N2 C5 H5 107.1
C6 C5 H5 107.1
C21 C5 H5 107.1
C26 C21 C22 118.1(2)
C26 C21 C5 120.5(2)
C22 C21 C5 121.4(2)
C10 C9 C14 116.1(2)
C10 C9 C8 117.6(2)
C14 C9 C8 126.3(2)
C8 C6 C7 122.3(2)
C8 C6 C5 123.6(2)
C7 C6 C5 114.06(19)
C3 C7 O1 114.9(2)
C3 C7 C6 123.9(2)
O1 C7 C6 120.9(2)
O2 C4 N2 122.1(2)
O2 C4 C3 121.8(2)
N2 C4 C3 116.05(19)
C6 C8 C9 125.4(2)
C6 C8 H8 117.3
C9 C8 H8 117.3
C20 C15 C16 119.0(2)
C20 C15 N2 120.3(2)
C16 C15 N2 120.8(2)
O3 N1 O4 122.9(3)
O3 N1 C14 119.1(2)
O4 N1 C14 118.0(2)
C7 C3 C4 122.4(2)
C7 C3 C2 109.3(2)
C4 C3 C2 127.1(2)
C25 C24 C23 117.8(2)
C25 C24 C27 121.7(2)
C23 C24 C27 120.5(2)
C21 C26 C25 121.0(2)
C21 C26 H26 119.5
C25 C26 H26 119.5
C13 C14 C9 122.2(3)
C13 C14 N1 117.6(2)
C9 C14 N1 120.2(2)
C11 C10 C9 122.0(3)
C11 C10 H10 119.0
C9 C10 H10 119.0
C15 C20 C19 120.2(3)
C15 C20 H20 119.9
C19 C20 H20 119.9
C24 C25 C26 121.2(2)
C24 C25 H25 119.4
C26 C25 H25 119.4
C3 C2 C1 101.22(19)
C3 C2 H2A 111.5
C1 C2 H2A 111.5
C3 C2 H2B 111.5
C1 C2 H2B 111.5
H2A C2 H2B 109.3
C22 C23 C24 121.2(2)
C22 C23 H23 119.4
C24 C23 H23 119.4
C23 C22 C21 120.7(2)
C23 C22 H22 119.6
C21 C22 H22 119.6
C17 C16 C15 120.2(3)
C17 C16 H16 119.9
C15 C16 H16 119.9
C18 C19 C20 120.1(3)
C18 C19 H19 120.0
C20 C19 H19 120.0
C18 C17 C16 120.5(3)
C18 C17 H17 119.7
C16 C17 H17 119.7
O1 C1 C2 107.30(19)
O1 C1 H1A 110.3
C2 C1 H1A 110.3
O1 C1 H1B 110.3
C2 C1 H1B 110.3
H1A C1 H1B 108.5
C12 C11 C10 120.1(3)
C12 C11 H11 119.9
C10 C11 H11 119.9
C24 C27 H27A 109.5
C24 C27 H27B 109.5
H27A C27 H27B 109.5
C24 C27 H27C 109.5
H27A C27 H27C 109.5
H27B C27 H27C 109.5
C11 C12 C13 120.1(3)
C11 C12 H12 120.0
C13 C12 H12 120.0
C12 C13 C14 119.4(3)
C12 C13 H13 120.3
C14 C13 H13 120.3
C19 C18 C17 120.0(3)
C19 C18 H18 120.0
C17 C18 H18 120.0

loop_
_geom_bond_atom_site_label_1
_geom_bond_atom_site_label_2
_geom_bond_distance
O1 C7 1.363(3)
O1 C1 1.464(3)
N2 C4 1.371(3)
N2 C15 1.433(3)
N2 C5 1.487(3)
C5 C6 1.519(3)
C5 C21 1.523(3)
C5 H5 0.9800
C21 C26 1.375(3)
C21 C22 1.392(3)
O3 N1 1.210(3)
O2 C4 1.229(3)
C9 C10 1.391(3)
C9 C14 1.393(3)
C9 C8 1.475(3)
C6 C8 1.334(3)
C6 C7 1.441(3)
C7 C3 1.332(3)
C4 C3 1.451(3)
C8 H8 0.9300
C15 C20 1.375(3)
C15 C16 1.388(3)
N1 O4 1.219(3)
N1 C14 1.465(3)
C3 C2 1.505(3)
C24 C25 1.377(4)
C24 C23 1.387(3)
C24 C27 1.513(3)
C26 C25 1.391(4)
C26 H26 0.9300
C14 C13 1.383(3)
C10 C11 1.374(4)
C10 H10 0.9300
C20 C19 1.390(4)
C20 H20 0.9300
C25 H25 0.9300
C2 C1 1.529(4)
C2 H2A 0.9700
C2 H2B 0.9700
C23 C22 1.381(3)
C23 H23 0.9300
C22 H22 0.9300
C16 C17 1.375(4)
C16 H16 0.9300
C19 C18 1.366(4)
C19 H19 0.9300
C17 C18 1.367(4)
C17 H17 0.9300
C1 H1A 0.9700
C1 H1B 0.9700
C11 C12 1.369(4)
C11 H11 0.9300
C27 H27A 0.9600
C27 H27B 0.9600
C27 H27C 0.9600
C12 C13 1.370(4)
C12 H12 0.9300
C13 H13 0.9300
C18 H18 0.9300

loop_
_geom_torsion_atom_site_label_1
_geom_torsion_atom_site_label_2
_geom_torsion_atom_site_label_3
_geom_torsion_atom_site_label_4
_geom_torsion
C4 N2 C5 C6 -25.0(3)
C15 N2 C5 C6 163.35(19)
C4 N2 C5 C21 100.6(2)
C15 N2 C5 C21 -71.1(2)
N2 C5 C21 C26 129.3(2)
C6 C5 C21 C26 -103.8(2)
N2 C5 C21 C22 -52.2(3)
C6 C5 C21 C22 74.7(3)
N2 C5 C6 C8 -152.8(2)
C21 C5 C6 C8 81.5(3)
N2 C5 C6 C7 28.4(3)
C21 C5 C6 C7 -97.3(2)
C1 O1 C7 C3 4.3(3)
C1 O1 C7 C6 177.8(2)
C8 C6 C7 C3 164.4(2)
C5 C6 C7 C3 -16.8(3)
C8 C6 C7 O1 -8.5(3)
C5 C6 C7 O1 170.26(19)
C15 N2 C4 O2 -5.1(4)
C5 N2 C4 O2 -176.4(2)
C15 N2 C4 C3 177.9(2)
C5 N2 C4 C3 6.6(3)
C7 C6 C8 C9 -169.3(2)
C5 C6 C8 C9 12.0(4)
C10 C9 C8 C6 69.1(3)
C14 C9 C8 C6 -112.3(3)
C4 N2 C15 C20 130.9(2)
C5 N2 C15 C20 -57.1(3)
C4 N2 C15 C16 -49.8(3)
C5 N2 C15 C16 122.2(2)
O1 C7 C3 C4 170.8(2)
C6 C7 C3 C4 -2.5(4)
O1 C7 C3 C2 2.2(3)
C6 C7 C3 C2 -171.1(2)
O2 C4 C3 C7 -168.6(2)
N2 C4 C3 C7 8.4(3)
O2 C4 C3 C2 -2.1(4)
N2 C4 C3 C2 174.9(2)
C22 C21 C26 C25 0.5(4)
C5 C21 C26 C25 179.1(2)
C10 C9 C14 C13 0.4(4)
C8 C9 C14 C13 -178.2(2)
C10 C9 C14 N1 -178.3(2)
C8 C9 C14 N1 3.2(4)
O3 N1 C14 C13 169.8(2)
O4 N1 C14 C13 -8.8(4)
O3 N1 C14 C9 -11.4(3)
O4 N1 C14 C9 169.9(2)
C14 C9 C10 C11 -0.5(4)
C8 C9 C10 C11 178.2(2)
C16 C15 C20 C19 1.2(4)
N2 C15 C20 C19 -179.6(2)
C23 C24 C25 C26 -1.1(4)
C27 C24 C25 C26 177.8(2)
C21 C26 C25 C24 0.1(4)
C7 C3 C2 C1 -7.2(3)
C4 C3 C2 C1 -175.1(2)
C25 C24 C23 C22 1.5(4)
C27 C24 C23 C22 -177.4(2)
C24 C23 C22 C21 -0.9(4)
C26 C21 C22 C23 -0.1(3)
C5 C21 C22 C23 -178.6(2)
C20 C15 C16 C17 -2.3(4)
N2 C15 C16 C17 178.4(2)
C15 C20 C19 C18 0.4(4)
C15 C16 C17 C18 1.9(4)
C7 O1 C1 C2 -8.7(3)
C3 C2 C1 O1 9.5(3)
C9 C10 C11 C12 -0.2(4)
C10 C11 C12 C13 1.0(5)
C11 C12 C13 C14 -1.0(5)
C9 C14 C13 C12 0.3(4)
N1 C14 C13 C12 179.0(3)
C20 C19 C18 C17 -0.9(4)
C16 C17 C18 C19 -0.3(4)
